data_4122140
loop_
_publ_author_name
'Plummer, Christopher W.'
'Wei, Carolyn S.'
'Yozwiak, Carrie E.'
'Soheili, Arash'
'Smithback, Sara O.'
'Leighton, James L.'

_publ_section_title
;
 Design, development, mechanistic elucidation, and rational optimization
 of a tandem ireland claisen/cope rearrangement reaction for rapid access
 to the (iso)cyclocitrinol core.
;
_journal_issue 28
_journal_name_full 'Journal of the American Chemical Society'
_journal_page_first 9878
_journal_page_last 9881
_journal_paper_doi 10.1021/ja505131v
_journal_volume 136
_journal_year 2014
_chemical_absolute_configuration unk
_chemical_formula_sum 'C20 H28 O3'
_chemical_formula_weight 316.42
_chemical_name_systematic
; 
 ? 
;
_space_group_IT_number 5
_symmetry_cell_setting monoclinic
_symmetry_space_group_name_Hall 'C 2y'
_symmetry_space_group_name_H-M 'C 1 2 1'
_atom_sites_solution_hydrogens geom
_atom_sites_solution_primary direct
_atom_sites_solution_secondary difmap
_audit_creation_method SHELXL-97
_cell_angle_alpha 90.00
_cell_angle_beta 110.666(4)
_cell_angle_gamma 90.00
_cell_formula_units_Z 4
_cell_length_a 18.803(5)
_cell_length_b 6.1937(15)
_cell_length_c 16.084(4)
_cell_measurement_reflns_used 2998
_cell_measurement_temperature 125(2)
_cell_measurement_theta_max 28.34
_cell_measurement_theta_min 2.23
_cell_volume 1752.6(8)
_computing_cell_refinement 'Bruker SAINT'
_computing_data_collection 'Bruker APEX2'
_computing_data_reduction 'Bruker SAINT'
_computing_molecular_graphics 'Bruker SHELXTL'
_computing_publication_material 'Bruker SHELXTL'
_computing_structure_refinement 'SHELXL-97 (Sheldrick, 2008)'
_computing_structure_solution 'SHELXS-97 (Sheldrick, 2008)'
_diffrn_ambient_temperature 125(2)
_diffrn_measured_fraction_theta_full 1.000
_diffrn_measured_fraction_theta_max 1.000
_diffrn_measurement_device_type 'Bruker APEX-II CCD'
_diffrn_measurement_method '\f and \w scans'
_diffrn_radiation_monochromator graphite
_diffrn_radiation_source 'fine-focus sealed tube'
_diffrn_radiation_type MoK\a
_diffrn_radiation_wavelength 0.71073
_diffrn_reflns_av_R_equivalents 0.0863
_diffrn_reflns_av_sigmaI/netI 0.0676
_diffrn_reflns_limit_h_max 24
_diffrn_reflns_limit_h_min -24
_diffrn_reflns_limit_k_max 8
_diffrn_reflns_limit_k_min -8
_diffrn_reflns_limit_l_max 21
_diffrn_reflns_limit_l_min -21
_diffrn_reflns_number 12131
_diffrn_reflns_theta_full 28.28
_diffrn_reflns_theta_max 28.28
_diffrn_reflns_theta_min 1.35
_exptl_absorpt_coefficient_mu 0.079
_exptl_absorpt_correction_T_max 0.9984
_exptl_absorpt_correction_T_min 0.9737
_exptl_absorpt_correction_type empirical
_exptl_absorpt_process_details SADABS
_exptl_crystal_colour COLORLESS
_exptl_crystal_density_diffrn 1.199
_exptl_crystal_density_method 'not measured'
_exptl_crystal_description NEEDLE
_exptl_crystal_F_000 688
_exptl_crystal_size_max 0.34
_exptl_crystal_size_mid 0.05
_exptl_crystal_size_min 0.02
_refine_diff_density_max 0.341
_refine_diff_density_min -0.266
_refine_diff_density_rms 0.062
_refine_ls_extinction_method none
_refine_ls_goodness_of_fit_ref 1.033
_refine_ls_hydrogen_treatment constr
_refine_ls_matrix_type full
_refine_ls_number_parameters 210
_refine_ls_number_reflns 2378
_refine_ls_number_restraints 1
_refine_ls_restrained_S_all 1.033
_refine_ls_R_factor_all 0.0929
_refine_ls_R_factor_gt 0.0566
_refine_ls_shift/su_max 0.000
_refine_ls_shift/su_mean 0.000
_refine_ls_structure_factor_coef Fsqd
_refine_ls_weighting_details 'calc w=1/[\s^2^(Fo^2^)+(0.0821P)^2^+0.0873P] where P=(Fo^2^+2Fc^2^)/3'
_refine_ls_weighting_scheme calc
_refine_ls_wR_factor_gt 0.1290
_refine_ls_wR_factor_ref 0.1479
_reflns_number_gt 1685
_reflns_number_total 2378
_reflns_threshold_expression >2sigma(I)
_cod_data_source_file ja505131v_si_003.cif
_cod_data_source_block cp12s10
_cod_depositor_comments
;
The following automatic conversions were performed:

'_symmetry_cell_setting' value 'Monoclinic' changed to 'monoclinic'
according to
/usr/data/users/saulius/crontab/automatic-downloads/rss-feeds/ACS/lib/dictionaries/cif_core.dic
dictionary named 'cif_core.dic' version 2.4.2 from
2011-04-26.

'_exptl_absorpt_correction_type' value 'EMPIRICAL'
changed to 'empirical' according to
/usr/data/users/saulius/crontab/automatic-downloads/rss-feeds/ACS/lib/dictionaries/cif_core.dic
dictionary named 'cif_core.dic' version 2.4.2 from
2011-04-26.

'_refine_ls_hydrogen_treatment' value 'CONSTR' changed
to 'constr' according to
/usr/data/users/saulius/crontab/automatic-downloads/rss-feeds/ACS/lib/dictionaries/cif_core.dic
dictionary named 'cif_core.dic' version 2.4.2 from 2011-04-26.

Automatic conversion script
Id: cif_fix_values 2281 2013-09-26 08:29:07Z andrius 

 Adding full bibliography for 4122140--4122141.cif.
;
_cod_original_cell_volume 1752.7(7)
_cod_original_sg_symbol_H-M C2
_cod_database_code 4122140

loop_
_symmetry_equiv_pos_as_xyz
'x, y, z'
'-x, y, -z'
'x+1/2, y+1/2, z'
'-x+1/2, y+1/2, -z'

loop_
_atom_site_label
_atom_site_type_symbol
_atom_site_fract_x
_atom_site_fract_y
_atom_site_fract_z
_atom_site_U_iso_or_equiv
_atom_site_adp_type
_atom_site_occupancy
_atom_site_symmetry_multiplicity
_atom_site_calc_flag
_atom_site_refinement_flags
O1 O -0.47300(13) -0.1780(4) -0.26231(15) 0.0245(6) Uani 1 1 d .
H1A H -0.5041 -0.2527 -0.3024 0.037 Uiso 1 1 calc R
O2 O -0.42755(15) -0.4503(5) -0.59994(17) 0.0350(7) Uani 1 1 d .
O3 O -0.40494(15) -0.7376(4) -0.50976(16) 0.0276(6) Uani 1 1 d .
C1 C -0.33939(19) -0.1191(5) -0.1715(2) 0.0196(7) Uani 1 1 d .
H1B H -0.3308 0.0195 -0.1985 0.023 Uiso 1 1 calc R
C2 C -0.39812(18) -0.2636(6) -0.2420(2) 0.0188(7) Uani 1 1 d .
C3 C -0.37999(19) -0.2659(6) -0.3268(2) 0.0220(8) Uani 1 1 d .
H3A H -0.3797 -0.1291 -0.3534 0.026 Uiso 1 1 calc R
C4 C -0.36460(18) -0.4324(6) -0.3682(2) 0.0207(8) Uani 1 1 d .
H4A H -0.3686 -0.5728 -0.3464 0.025 Uiso 1 1 calc R
C5 C -0.34096(19) -0.4135(6) -0.4481(2) 0.0207(7) Uani 1 1 d .
H5A H -0.3413 -0.2569 -0.4634 0.025 Uiso 1 1 calc R
C6 C -0.25918(19) -0.4993(6) -0.4267(2) 0.0240(8) Uani 1 1 d .
H6A H -0.2578 -0.6557 -0.4134 0.029 Uiso 1 1 calc R
H6B H -0.2439 -0.4800 -0.4792 0.029 Uiso 1 1 calc R
C7 C -0.20382(19) -0.3819(6) -0.3483(2) 0.0230(8) Uani 1 1 d .
H7A H -0.2012 -0.2294 -0.3527 0.028 Uiso 1 1 calc R
C8 C -0.15812(19) -0.4733(6) -0.2732(2) 0.0238(8) Uani 1 1 d .
C9 C -0.1055(2) -0.3362(7) -0.1987(2) 0.0261(9) Uani 1 1 d .
H9A H -0.1043 -0.1877 -0.2209 0.031 Uiso 1 1 calc R
H9B H -0.0534 -0.3957 -0.1806 0.031 Uiso 1 1 calc R
C10 C -0.1301(2) -0.3271(7) -0.1164(2) 0.0261(8) Uani 1 1 d .
H10A H -0.1404 -0.4755 -0.1008 0.031 Uiso 1 1 calc R
H10B H -0.0879 -0.2677 -0.0654 0.031 Uiso 1 1 calc R
C11 C -0.1995(2) -0.1913(6) -0.1320(2) 0.0227(8) Uani 1 1 d .
H11A H -0.1927 -0.0392 -0.1306 0.027 Uiso 1 1 calc R
C12 C -0.2699(2) -0.2628(6) -0.1475(2) 0.0201(7) Uani 1 1 d .
C13 C -0.29614(19) -0.4965(6) -0.1542(2) 0.0211(7) Uani 1 1 d .
H13A H -0.2779 -0.5669 -0.0952 0.025 Uiso 1 1 calc R
H13B H -0.2775 -0.5792 -0.1951 0.025 Uiso 1 1 calc R
C14 C -0.38372(19) -0.4811(6) -0.1910(2) 0.0203(7) Uani 1 1 d .
H14A H -0.4070 -0.6045 -0.2316 0.024 Uiso 1 1 calc R
C15 C -0.4156(2) -0.4650(6) -0.1149(2) 0.0253(8) Uani 1 1 d .
H15A H -0.4707 -0.4337 -0.1402 0.030 Uiso 1 1 calc R
H15B H -0.4089 -0.6055 -0.0838 0.030 Uiso 1 1 calc R
C16 C -0.3762(2) -0.2895(6) -0.0483(2) 0.0247(8) Uani 1 1 d .
H16A H -0.3252 -0.3411 -0.0103 0.030 Uiso 1 1 calc R
H16B H -0.4059 -0.2611 -0.0095 0.030 Uiso 1 1 calc R
C17 C -0.3676(2) -0.0771(6) -0.0943(2) 0.0229(8) Uani 1 1 d .
H17A H -0.4173 -0.0024 -0.1171 0.027 Uiso 1 1 calc R
H17B H -0.3312 0.0187 -0.0503 0.027 Uiso 1 1 calc R
C18 C -0.3959(2) -0.5302(6) -0.5284(2) 0.0212(8) Uani 1 1 d .
C19 C -0.4573(2) -0.8615(7) -0.5829(2) 0.0294(9) Uani 1 1 d .
H19A H -0.4611 -1.0091 -0.5630 0.044 Uiso 1 1 calc R
H19B H -0.4384 -0.8652 -0.6325 0.044 Uiso 1 1 calc R
H19C H -0.5076 -0.7934 -0.6026 0.044 Uiso 1 1 calc R
C20 C -0.1540(2) -0.7132(6) -0.2564(3) 0.0293(9) Uani 1 1 d .
H20A H -0.2056 -0.7731 -0.2762 0.044 Uiso 1 1 calc R
H20B H -0.1287 -0.7406 -0.1927 0.044 Uiso 1 1 calc R
H20C H -0.1252 -0.7818 -0.2894 0.044 Uiso 1 1 calc R

loop_
_atom_site_aniso_label
_atom_site_aniso_U_11
_atom_site_aniso_U_22
_atom_site_aniso_U_33
_atom_site_aniso_U_23
_atom_site_aniso_U_13
_atom_site_aniso_U_12
O1 0.0225(13) 0.0243(14) 0.0230(13) -0.0039(11) 0.0035(10) 0.0042(11)
O2 0.0401(15) 0.0343(16) 0.0230(13) 0.0056(12) 0.0016(12) 0.0014(14)
O3 0.0329(14) 0.0236(14) 0.0205(12) -0.0038(11) 0.0022(11) -0.0044(12)
C1 0.0281(19) 0.0101(15) 0.0195(17) 0.0002(13) 0.0072(14) 0.0001(14)
C2 0.0163(16) 0.0194(18) 0.0196(16) -0.0012(14) 0.0050(13) 0.0038(14)
C3 0.0218(17) 0.0196(18) 0.0198(17) 0.0015(15) 0.0013(14) 0.0010(15)
C4 0.0222(17) 0.0183(19) 0.0197(16) -0.0016(14) 0.0049(14) 0.0000(15)
C5 0.0243(17) 0.0180(17) 0.0194(17) 0.0002(15) 0.0073(14) -0.0009(15)
C6 0.0247(18) 0.0228(19) 0.0254(18) -0.0001(16) 0.0101(15) -0.0005(16)
C7 0.0252(19) 0.0194(18) 0.0264(18) -0.0015(16) 0.0115(15) -0.0027(15)
C8 0.0207(17) 0.0214(18) 0.0319(19) 0.0006(17) 0.0124(15) 0.0005(16)
C9 0.0166(17) 0.032(2) 0.0263(18) 0.0027(17) 0.0034(15) -0.0008(16)
C10 0.0196(18) 0.032(2) 0.0226(18) 0.0002(17) 0.0027(15) -0.0043(16)
C11 0.0286(19) 0.0198(18) 0.0171(17) -0.0025(14) 0.0048(14) -0.0031(16)
C12 0.0277(19) 0.0186(17) 0.0135(16) 0.0013(14) 0.0068(14) 0.0051(16)
C13 0.0236(17) 0.0159(16) 0.0226(17) 0.0016(15) 0.0068(14) 0.0006(15)
C14 0.0270(17) 0.0119(15) 0.0232(17) -0.0003(14) 0.0104(14) 0.0011(15)
C15 0.0288(19) 0.0212(19) 0.0269(18) -0.0005(16) 0.0110(15) -0.0017(17)
C16 0.033(2) 0.0216(19) 0.0195(17) -0.0011(15) 0.0085(16) 0.0006(16)
C17 0.0287(19) 0.0161(17) 0.0208(18) -0.0023(14) 0.0050(15) 0.0011(15)
C18 0.0231(17) 0.0208(19) 0.0224(18) 0.0005(14) 0.0112(14) 0.0019(14)
C19 0.029(2) 0.029(2) 0.0255(19) -0.0112(17) 0.0043(16) -0.0055(17)
C20 0.033(2) 0.023(2) 0.033(2) 0.0023(17) 0.0136(17) 0.0041(17)

loop_
_atom_type_symbol
_atom_type_description
_atom_type_scat_dispersion_real
_atom_type_scat_dispersion_imag
_atom_type_scat_source
C C 0.0033 0.0016 'International Tables Vol C Tables 4.2.6.8 and 6.1.1.4'
H H 0.0000 0.0000 'International Tables Vol C Tables 4.2.6.8 and 6.1.1.4'
O O 0.0106 0.0060 'International Tables Vol C Tables 4.2.6.8 and 6.1.1.4'

loop_
_geom_angle_atom_site_label_1
_geom_angle_atom_site_label_2
_geom_angle_atom_site_label_3
_geom_angle
C18 O3 C19 115.2(3)
C12 C1 C17 114.0(3)
C12 C1 C2 100.0(3)
C17 C1 C2 109.2(3)
O1 C2 C3 108.3(3)
O1 C2 C14 114.6(3)
C3 C2 C14 114.5(3)
O1 C2 C1 109.9(3)
C3 C2 C1 109.5(3)
C14 C2 C1 99.6(2)
C4 C3 C2 128.4(3)
C3 C4 C5 123.7(3)
C4 C5 C18 111.8(3)
C4 C5 C6 110.7(3)
C18 C5 C6 110.4(3)
C7 C6 C5 111.0(3)
C8 C7 C6 125.8(4)
C7 C8 C20 123.7(4)
C7 C8 C9 120.6(3)
C20 C8 C9 115.6(3)
C8 C9 C10 112.8(3)
C11 C10 C9 112.5(3)
C12 C11 C10 126.4(3)
C11 C12 C1 124.2(3)
C11 C12 C13 127.2(3)
C1 C12 C13 108.2(3)
C12 C13 C14 104.1(3)
C13 C14 C15 111.1(3)
C13 C14 C2 102.7(3)
C15 C14 C2 108.6(3)
C16 C15 C14 112.1(3)
C15 C16 C17 112.2(3)
C1 C17 C16 111.6(3)
O2 C18 O3 123.4(3)
O2 C18 C5 125.2(3)
O3 C18 C5 111.4(3)

loop_
_geom_bond_atom_site_label_1
_geom_bond_atom_site_label_2
_geom_bond_distance
O1 C2 1.430(4)
O2 C18 1.199(4)
O3 C18 1.343(4)
O3 C19 1.458(4)
C1 C12 1.514(5)
C1 C17 1.535(5)
C1 C2 1.556(5)
C2 C3 1.518(5)
C2 C14 1.550(5)
C3 C4 1.314(5)
C4 C5 1.506(4)
C5 C18 1.522(5)
C5 C6 1.547(5)
C6 C7 1.509(5)
C7 C8 1.336(5)
C8 C20 1.507(6)
C8 C9 1.516(5)
C9 C10 1.550(5)
C10 C11 1.497(5)
C11 C12 1.333(5)
C12 C13 1.520(5)
C13 C14 1.544(5)
C14 C15 1.545(5)
C15 C16 1.522(5)
C16 C17 1.545(5)
